data_4024585
loop_
_publ_author_name
'John M. Humphrey'
'Eric P. Arnold'
'Thomas A. Chappie'
'John B. Feltenberger'
'Arthur Nagel'
'Wendy Simon'
'Melani Suarez-Contreras'
'Norma J. Tom'
'Brian T. O'Neill'

_publ_section_title
;
Diastereoselective Synthesis of 2,3,6-Trisubstituted Piperidines
;
_journal_name_full 'Journal of Organic Chemistry'
_journal_page_first 4525
_journal_page_last 4536
_journal_paper_doi 10.1021/jo9003184
_journal_volume 74
_journal_year 2009
_chemical_formula_sum 'C21 H27 N2 O5 S'
_space_group_IT_number 2
_symmetry_cell_setting triclinic
_symmetry_Int_Tables_number 2
_symmetry_space_group_name_Hall '-P 1'
_symmetry_space_group_name_H-M 'P -1'
_audit_creation_date 2003-04-04
_audit_creation_method CSD-ConQuest-V1
_cell_angle_alpha 96.05(10)
_cell_angle_beta 90.61(20)
_cell_angle_gamma 96.21(10)
_cell_formula_units_Z 2
_cell_length_a 6.213(1)
_cell_length_b 7.676(1)
_cell_length_c 21.575(4)
_cod_data_source_file jo9003184_si_003.cif
_cod_data_source_block CSD_CIF_F00699
_cod_original_formula_sum 'C21 H27 N2 O5 S1'
_cod_database_code 4024585

loop_
_symmetry_equiv_pos_site_id
_symmetry_equiv_pos_as_xyz
1 x,y,z
2 -x,-y,-z

loop_
_atom_site_label
_atom_site_type_symbol
_atom_site_fract_x
_atom_site_fract_y
_atom_site_fract_z
N1 N 0.03420 0.39494 0.16468
H1 H -0.02885 0.49836 0.18023
C1 C 0.17497 0.41053 0.12224
C2 C 0.28230 0.25811 0.09532
H2 H 0.43496 0.29316 0.09345
H3 H 0.22846 0.22422 0.05343
C3 C 0.24704 0.10015 0.13208
H4 H 0.33907 0.11954 0.16873
H5 H 0.28528 -0.00266 0.10719
C4 C 0.01201 0.06948 0.15094
H6 H -0.00349 -0.02753 0.17581
C5 C -0.05926 0.23023 0.18856
H7 H -0.21372 0.22404 0.18358
C6 C -0.00957 0.23524 0.25718
C7 C 0.18877 0.30570 0.28413
H8 H 0.30043 0.35600 0.25888
C8 C 0.22568 0.30357 0.34709
H9 H 0.36273 0.35332 0.36566
C9 C 0.06736 0.23063 0.38340
H10 H 0.09459 0.22865 0.42719
C10 C -0.12881 0.16084 0.35746
H11 H -0.23951 0.11079 0.38307
C11 C -0.16767 0.16228 0.29466
H12 H -0.30541 0.11238 0.27659
N2 N -0.12431 0.02024 0.09215
O1 O -0.24438 0.12061 0.07548
O2 O -0.10357 -0.11987 0.06289
C12 C 0.22496 0.58708 0.09938
H13 H 0.27088 0.67072 0.13556
H14 H 0.09148 0.62343 0.08481
H15? H 0.37619 0.63061 0.10644
H16? H 0.14160 0.67304 0.12181
C13 C 0.37600 0.61807 0.05378
H17 H 0.38772 0.73806 0.04570
H18 H 0.51534 0.59018 0.06827
H19? H 0.33287 0.54208 0.01666
C14? C 0.16478 0.56992 0.02833
H20? H 0.19474 0.68002 0.01135
H21? H 0.24993 0.48456 0.00598
H22? H 0.01404 0.52722 0.02143
S1 S 0.66723 0.69105 0.22155
O3 O 0.90323 0.70620 0.22197
O4 O 0.58049 0.83086 0.19296
O5 O 0.57607 0.51517 0.19657
C15 C 0.59434 0.71522 0.30062
C16 C 0.72251 0.66236 0.34587
H23 H 0.85531 0.61512 0.33462
C17 C 0.66150 0.67674 0.40751
H24 H 0.75329 0.64017 0.43865
C18 C 0.47058 0.74290 0.42491
C19 C 0.34460 0.79501 0.37948
H25 H 0.21157 0.84147 0.39099
C20 C 0.40204 0.78319 0.31722
H26 H 0.31070 0.82122 0.28629
C21 C 0.39945 0.75348 0.49179
H27 H 0.30264 0.84257 0.49883
H28 H 0.52394 0.78292 0.51913
H29 H 0.32657 0.64168 0.49992

loop_
_atom_type_symbol
_atom_type_radius_bond
C 0.68
H 0.23
N 0.68
O 0.68
S 1.02
